data_9001313
loop_
_publ_author_name
'Fleet, M. E.'

_publ_section_title
;Structures of low gallium albite (NaGaSi3O8) and intermediate germanium
 albite (NaAlGe3O8): Tetrahedral-site ordering in sodium feldspar Sample:
 synthetic NaGaSi3O8
;
_journal_name_full 'American Mineralogist'
_journal_page_first 92
_journal_page_last 99
_journal_volume 76
_journal_year 1991
_chemical_compound_source Synthetic
_chemical_formula_sum 'Ga1.001 Na O8 Si2.999'
_chemical_name_mineral Albite
_space_group_IT_number 2
_symmetry_space_group_name_Hall '-P 1 (1/2*x+1/2*y,1/2*x-1/2*y,-z)'
_symmetry_space_group_name_H-M 'C -1'
_cell_angle_alpha 94.39
_cell_angle_beta 116.52
_cell_angle_gamma 87.38
_cell_formula_units_Z 4
_cell_length_a 8.161
_cell_length_b 12.851
_cell_length_c 7.191
_cell_volume 672.780
_database_code_amcsd 0001343
_exptl_crystal_density_diffrn 3.011
_cod_original_formula_sum '(Ga1.001 Si2.999) Na O8'
_cod_database_code 9001313
_amcsd_formula_title NaGaSi3O8

loop_
_space_group_symop_operation_xyz
x,y,z
1/2+x,1/2+y,z
-x,-y,-z
1/2-x,1/2-y,-z

loop_
_atom_site_aniso_label
_atom_site_aniso_U_11
_atom_site_aniso_U_22
_atom_site_aniso_U_33
_atom_site_aniso_U_12
_atom_site_aniso_U_13
_atom_site_aniso_U_23
Ga1o 0.01164 0.00873 0.00708 -0.00265 0.00430 -0.00013
Si1o 0.01164 0.00873 0.00708 -0.00265 0.00430 -0.00013
Si1m 0.00989 0.00773 0.00608 -0.00014 0.00380 0.00063
Ga1m 0.00989 0.00773 0.00608 -0.00014 0.00380 0.00063
Si2o 0.00899 0.00657 0.00798 -0.00204 0.00292 -0.00013
Ga2o 0.00899 0.00657 0.00798 -0.00204 0.00292 -0.00013
Si2m 0.00899 0.00748 0.00798 -0.00090 0.00316 0.00075
Ga2m 0.00899 0.00748 0.00798 -0.00090 0.00316 0.00075
Na 0.01937 0.05522 0.03495 -0.00749 0.00962 -0.02772
OA1 0.02596 0.01372 0.01143 -0.00166 0.01076 0.00138
OA2 0.01229 0.00798 0.01393 -0.00137 0.00354 0.00267
OBo 0.01672 0.01672 0.01749 -0.00621 0.01014 -0.00354
OBm 0.01621 0.01838 0.02331 0.00152 0.01216 -0.00025
OCo 0.01432 0.01239 0.01736 -0.00431 0.00634 -0.00125
OCm 0.01545 0.01048 0.01368 0.00052 0.00456 -0.00063
ODo 0.01823 0.01331 0.00976 0.00024 0.00190 0.00050
ODm 0.01761 0.01530 0.01331 -0.00455 -0.00050 0.00000

loop_
_atom_site_label
_atom_site_fract_x
_atom_site_fract_y
_atom_site_fract_z
_atom_site_occupancy
_atom_site_type_symbol
_atom_site_attached_hydrogens
Ga1o 0.00922 0.16994 0.20489 0.93500 Ga 0
Si1o 0.00922 0.16994 0.20489 0.06500 Si 0
Si1m 0.00130 0.81970 0.24140 0.98400 Si 0
Ga1m 0.00130 0.81970 0.24140 0.01600 Ga 0
Si2o 0.69290 0.10980 0.31180 0.97500 Si 0
Ga2o 0.69290 0.10980 0.31180 0.02500 Ga 0
Si2m 0.67820 0.88260 0.36180 0.97500 Si 0
Ga2m 0.67820 0.88260 0.36180 0.02500 Ga 0
Na 0.26890 0.98770 0.14840 1.00000 Na 0
OA1 0.00920 0.12800 0.95810 1.00000 O 0
OA2 0.59210 0.99800 0.28090 1.00000 O 0
OBo 0.80820 0.10490 0.18100 1.00000 O 0
OBm 0.81740 0.84540 0.26480 1.00000 O 0
OCo 0.00420 0.30720 0.27110 1.00000 O 0
OCm 0.02800 0.69400 0.22880 1.00000 O 0
ODo 0.21530 0.10730 0.38780 1.00000 O 0
ODm 0.17790 0.86780 0.44230 1.00000 O 0

loop_
_cod_changelog_entry_id
_cod_changelog_entry_author
_cod_changelog_entry_date
_cod_changelog_entry_text
1
;cod-tools version 3.8.0
Id: cif_guess_AMCSD_atom_types 9581 2023-05-17 12:35:41Z saulius
;
2023-05-23T09:19:03+03:00
;Derived atom types and hydrogen counts
from atom names that follow the AMCSD naming convention
(Wat == water, O-H == hydroxyl).
;

loop_
_cod_related_entry_id
_cod_related_entry_database
_cod_related_entry_code
1 AMCSD 0001343
